data_4034843
loop_
_publ_author_name
'Kato, Shuma'
'Suzuki, Yuko'
'Suzuki, Kota'
'Haraguchi, Ryosuke'
'Fukuzawa, Shin-Ichi'

_publ_section_title
;
 Silver-Catalyzed Diastereo- and Enantioselective Michael Addition and
 1,3-Dipolar Cycloaddition Reactions of Imino Esters to
 3-Methyl-4-nitro-5-styrylisoxazoles.
;
_journal_issue 22
_journal_name_full 'The Journal of organic chemistry'
_journal_page_first 13965
_journal_page_last 13972
_journal_paper_doi 10.1021/acs.joc.8b02309
_journal_volume 83
_journal_year 2018
_chemical_absolute_configuration ad
_chemical_formula_moiety C24H20ClN3O5
_chemical_formula_sum 'C24 H22 Cl N3 O5'
_chemical_formula_weight 467.89
_space_group_crystal_system monoclinic
_space_group_IT_number 4
_space_group_name_Hall 'P 2yb'
_space_group_name_H-M_alt 'P 1 21 1'
_atom_sites_solution_hydrogens geom
_audit_creation_method SHELXL-2014/7
_audit_update_record
;
2018-05-15 deposited with the CCDC.
2018-05-16 downloaded from the CCDC.
;
_cell_angle_alpha 90
_cell_angle_beta 101.839(10)
_cell_angle_gamma 90
_cell_formula_units_Z 2
_cell_length_a 8.002(5)
_cell_length_b 10.041(6)
_cell_length_c 14.272(9)
_cell_measurement_reflns_used 3748
_cell_measurement_temperature 93(2)
_cell_measurement_theta_max 31.0697
_cell_measurement_theta_min 25
_cell_volume 1122.3(12)
_computing_cell_refinement 'RIGAKU CrystalClear'
_computing_data_collection 'RIGAKU CrystalClear'
_computing_data_reduction 'RIGAKU CrystalClear'
_computing_molecular_graphics 'Yadokari-XG 2009(Wakita Nemoto et al.)'
_computing_publication_material 'Yadokari-XG 2009(Wakita Nemoto et al.)'
_computing_structure_refinement 'SHELXL-2014/7 (Sheldrick, 2014)'
_computing_structure_solution SIR-2004
_diffrn_ambient_temperature 93(2)
_diffrn_detector_area_resol_mean 28.5714
_diffrn_measured_fraction_theta_full 0.993
_diffrn_measured_fraction_theta_max 0.993
_diffrn_measurement_device_type 'Rigaku VariMax Saturn'
_diffrn_measurement_method 'omega scans'
_diffrn_radiation_type MoK\a
_diffrn_radiation_wavelength 0.71075
_diffrn_reflns_av_R_equivalents 0.0396
_diffrn_reflns_av_unetI/netI 0.0866
_diffrn_reflns_Laue_measured_fraction_full 0.997
_diffrn_reflns_Laue_measured_fraction_max 0.993
_diffrn_reflns_limit_h_max 10
_diffrn_reflns_limit_h_min -9
_diffrn_reflns_limit_k_max 13
_diffrn_reflns_limit_k_min -13
_diffrn_reflns_limit_l_max 17
_diffrn_reflns_limit_l_min -18
_diffrn_reflns_number 9206
_diffrn_reflns_point_group_measured_fraction_full 0.997
_diffrn_reflns_point_group_measured_fraction_max 0.991
_diffrn_reflns_theta_full 25.242
_diffrn_reflns_theta_max 27.476
_diffrn_reflns_theta_min 0
_diffrn_source 'rotating-anode X-ray tube'
_exptl_absorpt_coefficient_mu 0.212
_exptl_absorpt_correction_T_max 1.0000
_exptl_absorpt_correction_T_min 0.8413
_exptl_absorpt_correction_type multi-scan
_exptl_absorpt_process_details 'Jacobson, R. (1998) Private communication'
_exptl_crystal_colour Colorless
_exptl_crystal_density_diffrn 1.384
_exptl_crystal_description Prism
_exptl_crystal_F_000 488
_exptl_crystal_size_max 0.280
_exptl_crystal_size_mid 0.260
_exptl_crystal_size_min 0.230
_refine_diff_density_max 0.248
_refine_diff_density_min -0.319
_refine_diff_density_rms 0.067
_refine_ls_abs_structure_details
;
 Flack x determined using 1124 quotients [(I+)-(I-)]/[(I+)+(I-)]
 (Parsons, Flack and Wagner, Acta Cryst. B69 (2013) 249-259).
;
_refine_ls_abs_structure_Flack 0.05(5)
_refine_ls_extinction_method none
_refine_ls_goodness_of_fit_ref 0.960
_refine_ls_hydrogen_treatment mixed
_refine_ls_matrix_type full
_refine_ls_number_parameters 300
_refine_ls_number_reflns 5111
_refine_ls_number_restraints 1
_refine_ls_restrained_S_all 0.959
_refine_ls_R_factor_all 0.0675
_refine_ls_R_factor_gt 0.0480
_refine_ls_shift/su_max 0.000
_refine_ls_shift/su_mean 0.000
_refine_ls_structure_factor_coef Fsqd
_refine_ls_weighting_details 'w=1/[\s^2^(Fo^2^)+(0.0425P)^2^] where P=(Fo^2^+2Fc^2^)/3'
_refine_ls_weighting_scheme calc
_refine_ls_wR_factor_gt 0.0890
_refine_ls_wR_factor_ref 0.0998
_reflns_Friedel_coverage 0.887
_reflns_Friedel_fraction_full 0.996
_reflns_Friedel_fraction_max 0.989
_reflns_number_gt 3715
_reflns_number_total 5111
_reflns_threshold_expression 'I > 2\s(I)'
_cod_data_source_file jo8b02309_si_002.cif
_cod_data_source_block dromic
_cod_depositor_comments
;
The following automatic conversions were performed:

data item '_exptl_absorpt_correction_type' value 'Multi-scan' was
changed to 'multi-scan' in accordance with the
/home/data/users/saulius/crontab/automatic-downloads/current/ACS/lib/dictionaries/cif_core.dic
dictionary named 'cif_core.dic' version 2.4.2 last updated on
2011-04-26.

Automatic conversion script
Id: cif_fix_values 6909 2019-04-08 15:41:33Z antanas 
;
_cod_original_cell_volume 1122.4(12)
_cod_original_sg_symbol_H-M 'P 21'
_cod_database_code 4034843
_shelx_shelxl_version_number 2014/7
_shelx_space_group_comment
;
The symmetry employed for this shelxl refinement is uniquely defined
by the following loop, which should always be used as a source of
symmetry information in preference to the above space-group names.
They are only intended as comments.
;
_shelx_estimated_absorpt_t_min 0.943
_shelx_estimated_absorpt_t_max 0.953
_exptl_absorpt_special_details 0

loop_
_space_group_symop_operation_xyz
'x, y, z'
'-x, y+1/2, -z'

loop_
_atom_site_label
_atom_site_type_symbol
_atom_site_fract_x
_atom_site_fract_y
_atom_site_fract_z
_atom_site_U_iso_or_equiv
_atom_site_adp_type
_atom_site_occupancy
_atom_site_site_symmetry_order
_atom_site_calc_flag
_atom_site_refinement_flags_posn
_atom_site_refinement_flags_adp
Cl1 Cl 0.49024(12) 1.17907(9) 0.15825(7) 0.0312(3) Uani 1 1 d . .
O7 O -0.0017(3) 0.2466(3) 0.07979(18) 0.0246(6) Uani 1 1 d . .
O2 O 0.2185(3) 0.3280(3) 0.46606(18) 0.0269(6) Uani 1 1 d . .
N8 N 0.1881(4) 0.6010(3) 0.2983(2) 0.0196(7) Uani 1 1 d . .
O3 O 0.4177(3) 0.4713(3) 0.4365(2) 0.0358(8) Uani 1 1 d . .
O5 O -0.0345(4) 0.0968(3) 0.34239(19) 0.0383(8) Uani 1 1 d . .
O6 O -0.1697(4) -0.0687(3) 0.2597(2) 0.0394(8) Uani 1 1 d . .
C2 C -0.1359(4) 0.0575(4) 0.0844(3) 0.0222(8) Uani 1 1 d . .
N7 N -0.0941(4) 0.1419(3) 0.0239(2) 0.0285(8) Uani 1 1 d . .
N5 N -0.0957(4) 0.0395(3) 0.2659(2) 0.0282(8) Uani 1 1 d . .
C26 C 0.2594(4) 0.8329(4) 0.1922(3) 0.0218(8) Uani 1 1 d . .
H1 H 0.2135 0.7588 0.1540 0.026 Uiso 1 1 calc R U
C5 C -0.1513(4) 0.4724(4) 0.2332(3) 0.0199(8) Uani 1 1 d . .
C27 C 0.3278(4) 0.9393(4) 0.1504(3) 0.0238(9) Uani 1 1 d . .
H2 H 0.3256 0.9398 0.0836 0.029 Uiso 1 1 calc R U
C6 C 0.3999(5) 1.0481(4) 0.3046(3) 0.0250(9) Uani 1 1 d . .
H3 H 0.4496 1.1208 0.3429 0.030 Uiso 1 1 calc R U
C7 C 0.2712(5) 0.4348(4) 0.4237(3) 0.0233(8) Uani 1 1 d . .
C8 C 0.2575(4) 0.8340(4) 0.2899(3) 0.0204(8) Uani 1 1 d . .
C9 C 0.1895(5) 0.7192(4) 0.3342(3) 0.0209(8) Uani 1 1 d . .
C10 C 0.0078(5) 0.2215(4) 0.1736(3) 0.0217(8) Uani 1 1 d . .
C11 C -0.4296(5) 0.6024(4) 0.1190(3) 0.0294(9) Uani 1 1 d . .
H4 H -0.5235 0.6474 0.0803 0.035 Uiso 1 1 calc R U
C12 C -0.2748(5) 0.5950(4) 0.0899(3) 0.0252(9) Uani 1 1 d . .
H5 H -0.2636 0.6334 0.0307 0.030 Uiso 1 1 calc R U
C13 C -0.0016(5) 0.4040(4) 0.2978(3) 0.0209(8) Uani 1 1 d . .
H22 H -0.0482 0.3440 0.3422 0.025 Uiso 1 1 calc R U
C14 C 0.3262(5) 0.9431(4) 0.3449(3) 0.0244(9) Uani 1 1 d . .
H6 H 0.3226 0.9458 0.4110 0.029 Uiso 1 1 calc R U
C15 C -0.0747(4) 0.1043(4) 0.1797(3) 0.0195(8) Uani 1 1 d . .
C28 C 0.0319(5) 0.5943(4) 0.4254(3) 0.0263(9) Uani 1 1 d . .
H10 H -0.0919 0.6032 0.3986 0.032 Uiso 1 1 calc R U
H11 H 0.0482 0.5565 0.4907 0.032 Uiso 1 1 calc R U
C17 C 0.1197(5) 0.5071(4) 0.3602(3) 0.0213(8) Uani 1 1 d . .
C18 C -0.3090(4) 0.4786(4) 0.2606(3) 0.0242(9) Uani 1 1 d . .
H7 H -0.3223 0.4375 0.3186 0.029 Uiso 1 1 calc R U
C19 C -0.1362(5) 0.5319(4) 0.1470(3) 0.0212(8) Uani 1 1 d . .
H8 H -0.0300 0.5291 0.1271 0.025 Uiso 1 1 calc R U
C20 C 0.3996(4) 1.0450(4) 0.2078(3) 0.0235(8) Uani 1 1 d . .
C21 C 0.3467(5) 0.2514(4) 0.5305(3) 0.0338(10) Uani 1 1 d . .
H16 H 0.4553 0.2561 0.5090 0.051 Uiso 1 1 calc R U
H17 H 0.3098 0.1583 0.5307 0.051 Uiso 1 1 calc R U
H18 H 0.3616 0.2880 0.5954 0.051 Uiso 1 1 calc R U
C22 C 0.1232(5) 0.7290(4) 0.4261(3) 0.0262(9) Uani 1 1 d . .
H12 H 0.0430 0.8045 0.4243 0.031 Uiso 1 1 calc R U
H13 H 0.2176 0.7381 0.4827 0.031 Uiso 1 1 calc R U
C23 C 0.1061(5) 0.3182(4) 0.2424(3) 0.0217(8) Uani 1 1 d . .
H14 H 0.1689 0.3784 0.2070 0.026 Uiso 1 1 calc R U
H15 H 0.1917 0.2684 0.2894 0.026 Uiso 1 1 calc R U
C24 C -0.2293(5) -0.0674(4) 0.0496(3) 0.0328(10) Uani 1 1 d . .
H19 H -0.2517 -0.0696 -0.0206 0.049 Uiso 1 1 calc R U
H20 H -0.3377 -0.0701 0.0713 0.049 Uiso 1 1 calc R U
H21 H -0.1596 -0.1446 0.0751 0.049 Uiso 1 1 calc R U
C25 C -0.4472(5) 0.5444(4) 0.2039(3) 0.0294(9) Uani 1 1 d . .
H9 H -0.5533 0.5491 0.2238 0.035 Uiso 1 1 calc R U

loop_
_atom_site_aniso_label
_atom_site_aniso_U_11
_atom_site_aniso_U_22
_atom_site_aniso_U_33
_atom_site_aniso_U_23
_atom_site_aniso_U_13
_atom_site_aniso_U_12
Cl1 0.0280(5) 0.0233(5) 0.0423(6) 0.0003(5) 0.0074(4) -0.0038(4)
O7 0.0285(15) 0.0245(14) 0.0218(14) -0.0033(12) 0.0074(12) -0.0037(12)
O2 0.0213(14) 0.0316(16) 0.0267(15) 0.0079(13) 0.0021(12) -0.0041(12)
N8 0.0174(15) 0.0215(16) 0.0201(16) 0.0002(14) 0.0040(13) -0.0014(13)
O3 0.0229(15) 0.0444(19) 0.0366(17) 0.0162(15) -0.0024(13) -0.0136(14)
O5 0.054(2) 0.0419(18) 0.0180(15) 0.0011(15) 0.0057(14) 0.0001(16)
O6 0.0442(18) 0.0307(17) 0.0434(19) 0.0104(15) 0.0089(15) -0.0120(15)
C2 0.0220(19) 0.021(2) 0.024(2) -0.0015(17) 0.0058(16) 0.0035(16)
N7 0.0291(18) 0.028(2) 0.0281(18) -0.0051(15) 0.0052(15) -0.0014(15)
N5 0.0278(18) 0.0284(19) 0.0286(19) 0.0056(16) 0.0065(15) 0.0039(16)
C26 0.0198(18) 0.0188(19) 0.026(2) -0.0041(17) 0.0041(16) 0.0023(16)
C5 0.0192(19) 0.020(2) 0.0199(19) -0.0060(17) 0.0027(15) -0.0033(16)
C27 0.022(2) 0.025(2) 0.025(2) -0.0007(17) 0.0051(16) 0.0029(17)
C6 0.023(2) 0.022(2) 0.027(2) -0.0033(18) -0.0034(16) 0.0018(17)
C7 0.025(2) 0.026(2) 0.0188(19) -0.0016(17) 0.0047(16) -0.0052(17)
C8 0.0174(18) 0.0187(19) 0.024(2) -0.0017(17) 0.0005(15) 0.0047(15)
C9 0.0167(18) 0.023(2) 0.0208(19) -0.0028(16) -0.0015(15) 0.0038(15)
C10 0.0197(18) 0.026(2) 0.0200(19) -0.0018(17) 0.0053(16) 0.0041(16)
C11 0.025(2) 0.022(2) 0.039(2) -0.001(2) 0.0005(18) 0.0029(18)
C12 0.030(2) 0.0186(19) 0.025(2) -0.0018(18) 0.0009(17) -0.0020(17)
C13 0.0172(18) 0.025(2) 0.0214(19) -0.0014(17) 0.0056(15) -0.0006(15)
C14 0.025(2) 0.025(2) 0.020(2) -0.0025(17) -0.0007(16) 0.0031(18)
C15 0.0182(18) 0.0224(19) 0.0182(18) 0.0020(16) 0.0043(14) 0.0013(16)
C28 0.029(2) 0.033(2) 0.0196(19) -0.0042(18) 0.0110(16) -0.0035(18)
C17 0.0195(18) 0.024(2) 0.0206(19) 0.0011(17) 0.0056(15) -0.0010(16)
C18 0.022(2) 0.024(2) 0.029(2) -0.0021(18) 0.0100(17) -0.0013(17)
C19 0.0189(18) 0.022(2) 0.022(2) -0.0039(17) 0.0014(15) -0.0025(16)
C20 0.0186(19) 0.0180(19) 0.034(2) 0.0001(18) 0.0047(17) 0.0028(16)
C21 0.026(2) 0.040(3) 0.033(2) 0.015(2) -0.0015(18) 0.000(2)
C22 0.026(2) 0.032(2) 0.021(2) -0.0026(18) 0.0058(17) 0.0045(18)
C23 0.0167(17) 0.023(2) 0.025(2) -0.0022(18) 0.0033(16) 0.0025(16)
C24 0.031(2) 0.025(2) 0.041(3) -0.007(2) 0.0041(19) 0.001(2)
C25 0.0175(19) 0.028(2) 0.042(2) -0.006(2) 0.0039(17) 0.0003(17)

loop_
_atom_type_symbol
_atom_type_description
_atom_type_scat_dispersion_real
_atom_type_scat_dispersion_imag
_atom_type_scat_source
C C 0.0033 0.0016 'International Tables Vol C Tables 4.2.6.8 and 6.1.1.4'
H H 0.0000 0.0000 'International Tables Vol C Tables 4.2.6.8 and 6.1.1.4'
N N 0.0061 0.0033 'International Tables Vol C Tables 4.2.6.8 and 6.1.1.4'
O O 0.0106 0.0060 'International Tables Vol C Tables 4.2.6.8 and 6.1.1.4'
Cl Cl 0.1484 0.1585 'International Tables Vol C Tables 4.2.6.8 and 6.1.1.4'

loop_
_geom_angle_atom_site_label_1
_geom_angle_atom_site_label_2
_geom_angle_atom_site_label_3
_geom_angle
C10 O7 N7 109.5(3)
C7 O2 C21 117.6(3)
C9 N8 C17 109.0(3)
N7 C2 C15 109.5(3)
N7 C2 C24 120.4(3)
C15 C2 C24 130.1(4)
C2 N7 O7 106.4(3)
O6 N5 O5 124.7(4)
O6 N5 C15 118.5(3)
O5 N5 C15 116.7(3)
C27 C26 C8 120.5(4)
C27 C26 H1 119.8
C8 C26 H1 119.8
C18 C5 C19 118.4(3)
C18 C5 C13 119.7(3)
C19 C5 C13 122.0(3)
C26 C27 C20 119.1(4)
C26 C27 H2 120.5
C20 C27 H2 120.5
C20 C6 C14 118.9(4)
C20 C6 H3 120.5
C14 C6 H3 120.5
O3 C7 O2 124.1(4)
O3 C7 C17 124.7(4)
O2 C7 C17 111.1(3)
C14 C8 C26 119.0(4)
C14 C8 C9 120.8(3)
C26 C8 C9 120.2(3)
N8 C9 C8 121.6(3)
N8 C9 C22 115.3(3)
C8 C9 C22 123.1(3)
O7 C10 C15 107.2(3)
O7 C10 C23 116.6(3)
C15 C10 C23 136.1(4)
C25 C11 C12 119.9(4)
C25 C11 H4 120.0
C12 C11 H4 120.0
C19 C12 C11 120.3(4)
C19 C12 H5 119.8
C11 C12 H5 119.8
C5 C13 C23 113.2(3)
C5 C13 C17 111.5(3)
C23 C13 C17 108.3(3)
C5 C13 H22 107.9
C23 C13 H22 107.9
C17 C13 H22 107.9
C6 C14 C8 121.0(3)
C6 C14 H6 119.5
C8 C14 H6 119.5
C10 C15 C2 107.4(3)
C10 C15 N5 126.3(3)
C2 C15 N5 126.3(3)
C22 C28 C17 103.2(3)
C22 C28 H10 111.1
C17 C28 H10 111.1
C22 C28 H11 111.1
C17 C28 H11 111.1
H10 C28 H11 109.1
N8 C17 C7 108.1(3)
N8 C17 C28 105.6(3)
C7 C17 C28 108.2(3)
N8 C17 C13 110.3(3)
C7 C17 C13 110.2(3)
C28 C17 C13 114.2(3)
C25 C18 C5 120.8(4)
C25 C18 H7 119.6
C5 C18 H7 119.6
C12 C19 C5 120.6(3)
C12 C19 H8 119.7
C5 C19 H8 119.7
C6 C20 C27 121.4(4)
C6 C20 Cl1 118.2(3)
C27 C20 Cl1 120.4(3)
O2 C21 H16 109.5
O2 C21 H17 109.5
H16 C21 H17 109.5
O2 C21 H18 109.5
H16 C21 H18 109.5
H17 C21 H18 109.5
C9 C22 C28 100.8(3)
C9 C22 H12 111.6
C28 C22 H12 111.6
C9 C22 H13 111.6
C28 C22 H13 111.6
H12 C22 H13 109.4
C10 C23 C13 115.3(3)
C10 C23 H14 108.5
C13 C23 H14 108.5
C10 C23 H15 108.5
C13 C23 H15 108.5
H14 C23 H15 107.5
C2 C24 H19 109.5
C2 C24 H20 109.5
H19 C24 H20 109.5
C2 C24 H21 109.5
H19 C24 H21 109.5
H20 C24 H21 109.5
C11 C25 C18 119.9(4)
C11 C25 H9 120.0
C18 C25 H9 120.0

loop_
_geom_bond_atom_site_label_1
_geom_bond_atom_site_label_2
_geom_bond_distance
Cl1 C20 1.746(4)
O7 C10 1.349(4)
O7 N7 1.431(4)
O2 C7 1.340(4)
O2 C21 1.450(4)
N8 C9 1.292(5)
N8 C17 1.472(5)
O3 C7 1.206(4)
O5 N5 1.242(4)
O6 N5 1.232(4)
C2 N7 1.301(5)
C2 C15 1.428(5)
C2 C24 1.492(5)
N5 C15 1.432(5)
C26 C27 1.390(5)
C26 C8 1.399(5)
C26 H1 0.9500
C5 C18 1.397(5)
C5 C19 1.395(5)
C5 C13 1.518(5)
C27 C20 1.391(5)
C27 H2 0.9500
C6 C20 1.381(5)
C6 C14 1.389(5)
C6 H3 0.9500
C7 C17 1.539(5)
C8 C14 1.393(5)
C8 C9 1.472(5)
C9 C22 1.515(5)
C10 C15 1.361(5)
C10 C23 1.486(5)
C11 C25 1.377(6)
C11 C12 1.386(5)
C11 H4 0.9500
C12 C19 1.387(5)
C12 H5 0.9500
C13 C23 1.546(5)
C13 C17 1.565(5)
C13 H22 1.0000
C14 H6 0.9500
C28 C22 1.537(6)
C28 C17 1.548(5)
C28 H10 0.9900
C28 H11 0.9900
C18 C25 1.396(5)
C18 H7 0.9500
C19 H8 0.9500
C21 H16 0.9800
C21 H17 0.9800
C21 H18 0.9800
C22 H12 0.9900
C22 H13 0.9900
C23 H14 0.9900
C23 H15 0.9900
C24 H19 0.9800
C24 H20 0.9800
C24 H21 0.9800
C25 H9 0.9500

loop_
_geom_torsion_atom_site_label_1
_geom_torsion_atom_site_label_2
_geom_torsion_atom_site_label_3
_geom_torsion_atom_site_label_4
_geom_torsion
C15 C2 N7 O7 0.5(4)
C24 C2 N7 O7 -177.8(3)
C10 O7 N7 C2 -0.5(4)
C8 C26 C27 C20 2.1(5)
C21 O2 C7 O3 -0.6(6)
C21 O2 C7 C17 -178.4(3)
C27 C26 C8 C14 -0.4(5)
C27 C26 C8 C9 -178.2(3)
C17 N8 C9 C8 177.7(3)
C17 N8 C9 C22 -0.1(4)
C14 C8 C9 N8 -152.3(3)
C26 C8 C9 N8 25.4(5)
C14 C8 C9 C22 25.2(5)
C26 C8 C9 C22 -157.0(3)
N7 O7 C10 C15 0.2(4)
N7 O7 C10 C23 177.6(3)
C25 C11 C12 C19 -1.4(6)
C18 C5 C13 C23 139.1(3)
C19 C5 C13 C23 -42.0(5)
C18 C5 C13 C17 -98.6(4)
C19 C5 C13 C17 80.4(4)
C20 C6 C14 C8 2.0(5)
C26 C8 C14 C6 -1.7(5)
C9 C8 C14 C6 176.1(3)
O7 C10 C15 C2 0.1(4)
C23 C10 C15 C2 -176.6(4)
O7 C10 C15 N5 179.9(3)
C23 C10 C15 N5 3.2(7)
N7 C2 C15 C10 -0.4(4)
C24 C2 C15 C10 177.7(4)
N7 C2 C15 N5 179.8(3)
C24 C2 C15 N5 -2.1(6)
O6 N5 C15 C10 -178.0(3)
O5 N5 C15 C10 1.0(6)
O6 N5 C15 C2 1.8(6)
O5 N5 C15 C2 -179.2(3)
C9 N8 C17 C7 -100.0(4)
C9 N8 C17 C28 15.6(4)
C9 N8 C17 C13 139.5(3)
O3 C7 C17 N8 16.0(5)
O2 C7 C17 N8 -166.1(3)
O3 C7 C17 C28 -97.8(4)
O2 C7 C17 C28 80.0(4)
O3 C7 C17 C13 136.6(4)
O2 C7 C17 C13 -45.6(4)
C22 C28 C17 N8 -24.1(4)
C22 C28 C17 C7 91.5(4)
C22 C28 C17 C13 -145.4(3)
C5 C13 C17 N8 -59.9(4)
C23 C13 C17 N8 65.2(4)
C5 C13 C17 C7 -179.2(3)
C23 C13 C17 C7 -54.0(4)
C5 C13 C17 C28 58.8(4)
C23 C13 C17 C28 -176.1(3)
C19 C5 C18 C25 -1.0(6)
C13 C5 C18 C25 178.1(3)
C11 C12 C19 C5 1.4(6)
C18 C5 C19 C12 -0.2(5)
C13 C5 C19 C12 -179.2(4)
C14 C6 C20 C27 -0.2(5)
C14 C6 C20 Cl1 179.1(3)
C26 C27 C20 C6 -1.9(5)
C26 C27 C20 Cl1 178.8(3)
N8 C9 C22 C28 -15.3(4)
C8 C9 C22 C28 167.0(3)
C17 C28 C22 C9 22.6(4)
O7 C10 C23 C13 110.9(4)
C15 C10 C23 C13 -72.7(6)
C5 C13 C23 C10 -51.3(5)
C17 C13 C23 C10 -175.5(3)
C12 C11 C25 C18 0.2(6)
C5 C18 C25 C11 1.0(6)
